data_1553590
loop_
_publ_author_name
'Prenzel, Dominik'
'Kirschbaum, Rolf W.'
'Chalifoux, Wesley A.'
'McDonald, Robert'
'Ferguson, Michael J.'
'Drewello, Thomas'
'Tykwinski, Rik R.'

_publ_section_title
;
 Polymerization of acetylene: polyynes, but not carbyne
;
_journal_issue 5
_journal_name_full 'Organic Chemistry Frontiers'
_journal_page_first 668
_journal_paper_doi 10.1039/C6QO00648E
_journal_volume 4
_journal_year 2017
_chemical_formula_moiety 'C49 H64'
_chemical_formula_sum 'C49 H64'
_chemical_formula_weight 653.00
_chemical_name_systematic 1,1,1-tris(3,5-di-t-butylphenyl)hepta-2,4,6-triyne
_space_group_crystal_system trigonal
_space_group_IT_number 159
_space_group_name_Hall 'P 3 -2c'
_space_group_name_H-M_alt 'P 3 1 c'
_atom_sites_solution_hydrogens geom
_audit_creation_method SHELXL-2014/7
_audit_update_record
;
2016-11-02 deposited with the CCDC.
2016-11-08 downloaded from the CCDC.
;
_cell_angle_alpha 90
_cell_angle_beta 90
_cell_angle_gamma 120
_cell_formula_units_Z 2
_cell_length_a 14.154(3)
_cell_length_b 14.154(3)
_cell_length_c 12.123(2)
_cell_measurement_reflns_used 2337
_cell_measurement_temperature 173(2)
_cell_measurement_theta_max 20.58
_cell_measurement_theta_min 2.36
_cell_volume 2103.3(7)
_computing_cell_refinement 'Bruker SAINT'
_computing_data_collection 'Bruker APEX2'
_computing_data_reduction 'Bruker SAINT'
_computing_molecular_graphics 'Bruker SHELXTL'
_computing_publication_material 'Bruker SHELXTL'
_computing_structure_refinement 'SHELXL-2014/7 (Sheldrick, 2014)'
_computing_structure_solution 'SHELXS-97 (Sheldrick, 2008)'
_diffrn_ambient_temperature 173(2)
_diffrn_measured_fraction_theta_full 1.000
_diffrn_measured_fraction_theta_max 0.999
_diffrn_measurement_device_type 'Bruker APEX-II CCD'
_diffrn_measurement_method '\w scans'
_diffrn_radiation_type MoK\a
_diffrn_radiation_wavelength 0.71073
_diffrn_reflns_av_R_equivalents 0.0954
_diffrn_reflns_av_unetI/netI 0.0481
_diffrn_reflns_Laue_measured_fraction_full 1.000
_diffrn_reflns_Laue_measured_fraction_max 0.999
_diffrn_reflns_limit_h_max 17
_diffrn_reflns_limit_h_min -17
_diffrn_reflns_limit_k_max 17
_diffrn_reflns_limit_k_min -17
_diffrn_reflns_limit_l_max 14
_diffrn_reflns_limit_l_min -14
_diffrn_reflns_number 15255
_diffrn_reflns_point_group_measured_fraction_full 1.000
_diffrn_reflns_point_group_measured_fraction_max 0.999
_diffrn_reflns_theta_full 25.242
_diffrn_reflns_theta_max 25.716
_diffrn_reflns_theta_min 1.661
_exptl_absorpt_coefficient_mu 0.057
_exptl_absorpt_correction_T_max 1.0000
_exptl_absorpt_correction_T_min 0.9173
_exptl_absorpt_correction_type numerical
_exptl_absorpt_process_details 'SADABS 2014/5'
_exptl_crystal_colour colourless
_exptl_crystal_density_diffrn 1.031
_exptl_crystal_description rod
_exptl_crystal_F_000 716
_exptl_crystal_recrystallization_method 'Re-crystallisation from solvent: xylenes'
_exptl_crystal_size_max 0.460
_exptl_crystal_size_mid 0.068
_exptl_crystal_size_min 0.046
_refine_diff_density_max 0.130
_refine_diff_density_min -0.164
_refine_diff_density_rms 0.033
_refine_ls_abs_structure_details
; 
 Flack x determined using 836 quotients [(I+)-(I-)]/[(I+)+(I-)] 
 (Parsons, Flack and Wagner, Acta Cryst. B69 (2013) 249-259). 
;
_refine_ls_abs_structure_Flack 0.0(10)
_refine_ls_extinction_method none
_refine_ls_goodness_of_fit_ref 1.035
_refine_ls_hydrogen_treatment constr
_refine_ls_matrix_type full
_refine_ls_number_parameters 148
_refine_ls_number_reflns 2685
_refine_ls_number_restraints 1
_refine_ls_restrained_S_all 1.034
_refine_ls_R_factor_all 0.0720
_refine_ls_R_factor_gt 0.0411
_refine_ls_shift/su_max 0.000
_refine_ls_shift/su_mean 0.000
_refine_ls_structure_factor_coef Fsqd
_refine_ls_weighting_details 'w=1/[\s^2^(Fo^2^)+(0.0327P)^2^+0.3159P] where P=(Fo^2^+2Fc^2^)/3'
_refine_ls_weighting_scheme calc
_refine_ls_wR_factor_gt 0.0776
_refine_ls_wR_factor_ref 0.0882
_reflns_Friedel_coverage 0.989
_reflns_Friedel_fraction_full 1.000
_reflns_Friedel_fraction_max 0.999
_reflns_number_gt 1988
_reflns_number_total 2685
_reflns_threshold_expression 'I > 2\s(I)'
_cod_data_source_file c6qo00648e2.cif
_cod_data_source_block Tr-H3
_cod_original_cell_volume 2103.4(9)
_cod_database_code 1553590
_shelx_shelxl_version_number 2014/7
_shelx_space_group_comment
; 
The symmetry employed for this shelxl refinement is uniquely defined 
by the following loop, which should always be used as a source of 
symmetry information in preference to the above space-group names. 
They are only intended as comments. 
;
_shelx_estimated_absorpt_t_min 0.974
_shelx_estimated_absorpt_t_max 0.997

loop_
_space_group_symop_operation_xyz
'x, y, z'
'-y, x-y, z'
'-x+y, -x, z'
'y, x, z+1/2'
'x-y, -y, z+1/2'
'-x, -x+y, z+1/2'

loop_
_atom_site_label
_atom_site_type_symbol
_atom_site_fract_x
_atom_site_fract_y
_atom_site_fract_z
_atom_site_U_iso_or_equiv
_atom_site_adp_type
_atom_site_occupancy
_atom_site_site_symmetry_order
_atom_site_calc_flag
_atom_site_refinement_flags_posn
_atom_site_refinement_flags_adp
_atom_site_refinement_flags_occupancy
C1 C 0.3333 0.6667 0.7765(6) 0.074(3) Uani 1 3 d S T P
H1 H 0.3333 0.6667 0.8548 0.089 Uiso 1 3 calc R U P
C2 C 0.3333 0.6667 0.6794(5) 0.0493(18) Uani 1 3 d S T P
C3 C 0.3333 0.6667 0.5666(5) 0.0355(14) Uani 1 3 d S T P
C4 C 0.3333 0.6667 0.4682(5) 0.0315(14) Uani 1 3 d S T P
C5 C 0.3333 0.6667 0.3547(5) 0.0235(12) Uani 1 3 d S T P
C6 C 0.3333 0.6667 0.2558(4) 0.0222(12) Uani 1 3 d S T P
C7 C 0.3333 0.6667 0.1338(4) 0.0196(11) Uani 1 3 d S T P
C11 C 0.2890(2) 0.5477(2) 0.0951(2) 0.0189(6) Uani 1 1 d . . .
C12 C 0.1903(2) 0.4669(2) 0.1368(2) 0.0205(7) Uani 1 1 d . . .
H12 H 0.1544 0.4856 0.1915 0.025 Uiso 1 1 calc R U .
C13 C 0.1420(2) 0.3592(2) 0.1011(2) 0.0212(7) Uani 1 1 d . . .
C14 C 0.1984(2) 0.3344(2) 0.0229(2) 0.0228(7) Uani 1 1 d . . .
H14 H 0.1674 0.2612 -0.0021 0.027 Uiso 1 1 calc R U .
C15 C 0.2986(2) 0.4128(2) -0.0199(2) 0.0222(7) Uani 1 1 d . . .
C16 C 0.3426(2) 0.5200(2) 0.0164(2) 0.0204(7) Uani 1 1 d . . .
H16 H 0.4102 0.5750 -0.0130 0.024 Uiso 1 1 calc R U .
C17 C 0.0293(2) 0.2756(3) 0.1454(2) 0.0251(7) Uani 1 1 d . . .
C18 C -0.0536(3) 0.3095(3) 0.1088(3) 0.0344(9) Uani 1 1 d . . .
H18A H -0.0301 0.3834 0.1353 0.041 Uiso 1 1 calc R U .
H18B H -0.0581 0.3080 0.0281 0.041 Uiso 1 1 calc R U .
H18C H -0.1254 0.2586 0.1397 0.041 Uiso 1 1 calc R U .
C19 C 0.0319(3) 0.2743(3) 0.2721(3) 0.0382(9) Uani 1 1 d . . .
H19A H 0.0566 0.3479 0.3003 0.046 Uiso 1 1 calc R U .
H19B H -0.0414 0.2241 0.3003 0.046 Uiso 1 1 calc R U .
H19C H 0.0823 0.2499 0.2966 0.046 Uiso 1 1 calc R U .
C20 C -0.0092(3) 0.1605(3) 0.1031(3) 0.0378(9) Uani 1 1 d . . .
H20A H -0.0814 0.1103 0.1337 0.045 Uiso 1 1 calc R U .
H20B H -0.0135 0.1598 0.0224 0.045 Uiso 1 1 calc R U .
H20C H 0.0425 0.1374 0.1261 0.045 Uiso 1 1 calc R U .
C21 C 0.3588(2) 0.3796(3) -0.1030(3) 0.0259(7) Uani 1 1 d . . .
C22 C 0.4648(3) 0.4764(3) -0.1439(3) 0.0539(12) Uani 1 1 d . . .
H22A H 0.5131 0.5127 -0.0810 0.065 Uiso 1 1 calc R U .
H22B H 0.5007 0.4508 -0.1952 0.065 Uiso 1 1 calc R U .
H22C H 0.4489 0.5280 -0.1818 0.065 Uiso 1 1 calc R U .
C23 C 0.3864(3) 0.2992(3) -0.0479(3) 0.0425(9) Uani 1 1 d . . .
H23A H 0.3193 0.2360 -0.0209 0.051 Uiso 1 1 calc R U .
H23B H 0.4215 0.2749 -0.1017 0.051 Uiso 1 1 calc R U .
H23C H 0.4361 0.3350 0.0141 0.051 Uiso 1 1 calc R U .
C24 C 0.2857(3) 0.3250(4) -0.2028(3) 0.0479(10) Uani 1 1 d . . .
H24A H 0.2169 0.2623 -0.1782 0.057 Uiso 1 1 calc R U .
H24B H 0.2708 0.3775 -0.2403 0.057 Uiso 1 1 calc R U .
H24C H 0.3225 0.3002 -0.2538 0.057 Uiso 1 1 calc R U .

loop_
_atom_site_aniso_label
_atom_site_aniso_U_11
_atom_site_aniso_U_22
_atom_site_aniso_U_33
_atom_site_aniso_U_23
_atom_site_aniso_U_13
_atom_site_aniso_U_12
C1 0.100(4) 0.100(4) 0.023(4) 0.000 0.000 0.050(2)
C2 0.062(3) 0.062(3) 0.024(4) 0.000 0.000 0.0311(15)
C3 0.041(2) 0.041(2) 0.025(3) 0.000 0.000 0.0203(12)
C4 0.034(2) 0.034(2) 0.027(4) 0.000 0.000 0.0168(11)
C5 0.0246(19) 0.0246(19) 0.021(3) 0.000 0.000 0.0123(9)
C6 0.0193(18) 0.0193(18) 0.028(3) 0.000 0.000 0.0096(9)
C7 0.0209(17) 0.0209(17) 0.017(3) 0.000 0.000 0.0105(9)
C11 0.0201(16) 0.0200(16) 0.0155(15) 0.0016(12) -0.0007(12) 0.0092(14)
C12 0.0222(17) 0.0246(18) 0.0182(16) -0.0004(14) 0.0019(13) 0.0143(15)
C13 0.0201(16) 0.0232(17) 0.0193(16) 0.0015(13) -0.0025(13) 0.0102(14)
C14 0.0237(17) 0.0186(16) 0.0247(16) -0.0027(14) -0.0042(14) 0.0096(14)
C15 0.0228(17) 0.0261(18) 0.0191(17) 0.0015(13) 0.0003(13) 0.0132(15)
C16 0.0172(16) 0.0213(16) 0.0209(16) 0.0019(13) 0.0017(13) 0.0084(14)
C17 0.0204(17) 0.0227(17) 0.0269(17) 0.0019(14) 0.0022(15) 0.0069(15)
C18 0.0226(18) 0.0320(19) 0.044(2) 0.0003(16) 0.0049(15) 0.0101(15)
C19 0.030(2) 0.038(2) 0.0325(19) 0.0092(17) 0.0055(16) 0.0060(17)
C20 0.027(2) 0.0247(19) 0.052(2) 0.0026(17) 0.0095(18) 0.0055(16)
C21 0.0264(18) 0.0265(17) 0.0265(18) -0.0048(14) 0.0025(14) 0.0146(15)
C22 0.050(2) 0.044(2) 0.060(3) -0.007(2) 0.033(2) 0.018(2)
C23 0.045(2) 0.052(2) 0.046(2) -0.0028(19) 0.0045(18) 0.036(2)
C24 0.050(2) 0.066(3) 0.036(2) -0.017(2) -0.0036(18) 0.035(2)

loop_
_atom_type_symbol
_atom_type_description
_atom_type_scat_dispersion_real
_atom_type_scat_dispersion_imag
_atom_type_scat_source
C C 0.0033 0.0016 'International Tables Vol C Tables 4.2.6.8 and 6.1.1.4'
H H 0.0000 0.0000 'International Tables Vol C Tables 4.2.6.8 and 6.1.1.4'

loop_
_geom_angle_atom_site_label_1
_geom_angle_atom_site_label_2
_geom_angle_atom_site_label_3
_geom_angle
_geom_angle_site_symmetry_1
_geom_angle_site_symmetry_3
C1 C2 C3 180.0 . .
C4 C3 C2 180.0 . .
C3 C4 C5 180.0 . .
C6 C5 C4 180.0 . .
C5 C6 C7 180.0 . .
C6 C7 C11 107.7(2) . 3_565
C6 C7 C11 107.7(2) . .
C11 C7 C11 111.22(19) 3_565 .
C6 C7 C11 107.7(2) . 2_665
C11 C7 C11 111.22(19) 3_565 2_665
C11 C7 C11 111.22(19) . 2_665
C12 C11 C16 119.0(3) . .
C12 C11 C7 118.7(2) . .
C16 C11 C7 122.2(3) . .
C11 C12 C13 122.1(3) . .
C12 C13 C14 117.3(3) . .
C12 C13 C17 119.2(3) . .
C14 C13 C17 123.5(3) . .
C15 C14 C13 122.4(3) . .
C16 C15 C14 118.3(3) . .
C16 C15 C21 121.7(3) . .
C14 C15 C21 120.0(3) . .
C15 C16 C11 120.9(3) . .
C20 C17 C13 112.7(3) . .
C20 C17 C19 108.7(3) . .
C13 C17 C19 109.7(2) . .
C20 C17 C18 108.4(3) . .
C13 C17 C18 108.7(2) . .
C19 C17 C18 108.6(3) . .
C22 C21 C24 108.1(3) . .
C22 C21 C23 108.0(3) . .
C24 C21 C23 109.3(3) . .
C22 C21 C15 112.7(3) . .
C24 C21 C15 109.5(3) . .
C23 C21 C15 109.2(3) . .

loop_
_geom_bond_atom_site_label_1
_geom_bond_atom_site_label_2
_geom_bond_distance
_geom_bond_site_symmetry_2
C1 C2 1.177(9) .
C2 C3 1.368(9) .
C3 C4 1.192(8) .
C4 C5 1.377(8) .
C5 C6 1.199(7) .
C6 C7 1.478(7) .
C7 C11 1.547(3) 3_565
C7 C11 1.547(3) .
C7 C11 1.547(3) 2_665
C11 C12 1.384(4) .
C11 C16 1.393(4) .
C12 C13 1.393(4) .
C13 C14 1.393(4) .
C13 C17 1.531(4) .
C14 C15 1.392(4) .
C15 C16 1.392(4) .
C15 C21 1.539(4) .
C17 C20 1.525(4) .
C17 C19 1.537(4) .
C17 C18 1.538(4) .
C21 C22 1.522(4) .
C21 C24 1.527(5) .
C21 C23 1.529(4) .

loop_
_geom_torsion_atom_site_label_1
_geom_torsion_atom_site_label_2
_geom_torsion_atom_site_label_3
_geom_torsion_atom_site_label_4
_geom_torsion
_geom_torsion_site_symmetry_1
C6 C7 C11 C12 52.3(2) .
C11 C7 C11 C12 -65.4(4) 3_565
C11 C7 C11 C12 170.0(2) 2_665
C6 C7 C11 C16 -130.5(2) .
C11 C7 C11 C16 111.8(2) 3_565
C11 C7 C11 C16 -12.8(4) 2_665
C16 C11 C12 C13 -1.1(4) .
C7 C11 C12 C13 176.1(3) .
C11 C12 C13 C14 1.6(4) .
C11 C12 C13 C17 -176.1(3) .
C12 C13 C14 C15 -0.7(4) .
C17 C13 C14 C15 177.0(3) .
C13 C14 C15 C16 -0.8(4) .
C13 C14 C15 C21 177.9(3) .
C14 C15 C16 C11 1.3(4) .
C21 C15 C16 C11 -177.3(3) .
C12 C11 C16 C15 -0.4(4) .
C7 C11 C16 C15 -177.5(3) .
C12 C13 C17 C20 -176.9(3) .
C14 C13 C17 C20 5.6(4) .
C12 C13 C17 C19 -55.7(4) .
C14 C13 C17 C19 126.7(3) .
C12 C13 C17 C18 63.0(3) .
C14 C13 C17 C18 -114.6(3) .
C16 C15 C21 C22 -3.4(4) .
C14 C15 C21 C22 178.0(3) .
C16 C15 C21 C24 -123.9(3) .
C14 C15 C21 C24 57.6(4) .
C16 C15 C21 C23 116.5(3) .
C14 C15 C21 C23 -62.1(4) .
